data_2002553
loop_
_publ_author_name
'Rath, M'
'Mueller-Buschbaum, Hk'

_publ_section_title
;
Ein neues Oxometallat mit aufgefuellter Tridymitstruktur: Ba3 Fe2 Ga2
Al2 O12
;
_journal_name_full 'Journal of Alloys Compd.'
_journal_page_first L15
_journal_page_last L17
_journal_paper_doi 10.1016/0925-8388(92)90032-5
_journal_volume 189
_journal_year 1992
_chemical_formula_structural 'Ba3 Fe2 Ga2 Al2 O12'
_chemical_formula_sum 'Al2 Ba3 Fe2 Ga2 O12'
_chemical_name_systematic
;
Tribarium diiron(III) digallium dialuminium oxide
;
_space_group_IT_number 4
_symmetry_cell_setting monoclinic
_symmetry_Int_Tables_number 4
_symmetry_space_group_name_Hall 'P 2c'
_symmetry_space_group_name_H-M 'P 1 1 21'
_cell_angle_alpha 90
_cell_angle_beta 90
_cell_angle_gamma 120.01(2)
_cell_formula_units_Z 2
_cell_length_a 9.2129(24)
_cell_length_b 9.2129(31)
_cell_length_c 8.8212(14)
_cell_volume 648.3
_refine_ls_R_factor_all 0.059
_cod_database_code 2002553

loop_
_symmetry_equiv_pos_as_xyz
x,y,z
-x,-y,1/2+z

loop_
_atom_site_label
_atom_site_type_symbol
_atom_site_symmetry_multiplicity
_atom_site_Wyckoff_symbol
_atom_site_fract_x
_atom_site_fract_y
_atom_site_fract_z
_atom_site_occupancy
_atom_site_attached_hydrogens
_atom_site_calc_flag
Ba1 Ba2+ 2 a 0.0009(7) 0.0011(6) 0.25 1. 0 d
Ba2 Ba2+ 2 a 0.3323(7) 0.6655(6) 0.2635(8) 1. 0 d
Ba3 Ba2+ 2 a 0.6669(8) 0.3332(7) 0.2622(9) 1. 0 d
Ga1 Ga3+ 2 a 0.3348(16) 0.3313(15) 0.4551(19) 0.6667 0 d
Al1 Al3+ 2 a 0.3348(16) 0.3313(15) 0.4551(19) 0.3333 0 d
Ga2 Ga3+ 2 a 0.6635(18) 0.9952(17) 0.4518(21) 0.6667 0 d
Al2 Al3+ 2 a 0.6635(18) 0.9952(17) 0.4518(21) 0.3333 0 d
Ga3 Ga3+ 2 a 0.9978(28) 0.6733(25) 0.4559(27) 0.6667 0 d
Al3 Al3+ 2 a 0.9978(28) 0.6733(25) 0.4559(27) 0.3333 0 d
Fe1 Fe3+ 2 a 0.6641(15) 0.6685(13) 0.5610(16) 0.6667 0 d
Al4 Al3+ 2 a 0.6641(15) 0.6685(13) 0.5610(16) 0.3333 0 d
Fe2 Fe3+ 2 a 0.3375(19) 0.0100(16) 0.5613(24) 0.6667 0 d
Al5 Al3+ 2 a 0.3375(19) 0.0100(16) 0.5613(24) 0.3333 0 d
Fe3 Fe3+ 2 a 0.0062(23) 0.3478(19) 0.5601(24) 0.6667 0 d
Al6 Al3+ 2 a 0.0062(23) 0.3478(19) 0.5601(24) 0.3333 0 d
O1 O2- 2 a 0.761(5) 0.874(4) 0.479(5) 1. 0 d
O2 O2- 2 a 0.116(5) 0.868(6) 0.468(7) 1. 0 d
O3 O2- 2 a 0.138(6) 0.261(6) 0.552(6) 1. 0 d
O4 O2- 2 a 0.454(6) 0.906(6) 0.544(6) 1. 0 d
O5 O2- 2 a 0.100(7) 0.548(7) 0.502(7) 1. 0 d
O6 O2- 2 a 0.453(6) 0.533(7) 0.475(8) 1. 0 d
O7 O2- 2 a 0.785(6) 0.219(6) 0.512(7) 1. 0 d
O8 O2- 2 a 0.784(4) 0.571(4) 0.563(4) 1. 0 d
O9 O2- 2 a 0.438(6) 0.221(5) 0.523(8) 1. 0 d
O10 O2- 2 a 0.405(5) 0.019(5) 0.760(5) 1. 0 d
O11 O2- 2 a 0.062(4) 0.316(5) 0.762(5) 1. 0 d
O12 O2- 2 a 0.700(7) 0.657(8) 0.757(8) 1. 0 d

loop_
_atom_type_symbol
_atom_type_oxidation_number
Ba2+ 2.000
Ga3+ 3.000
Al3+ 3.000
Fe3+ 3.000
O2- -2.000
